data_4321253
loop_
_publ_author_name
'Masaki Iwamatsu'
'Tsuyoshi Kominami'
'Kazumasa Ueda'
'Toyonari Sugimoto'
'Tomohiro Adachi'
'Hideo Fujita'
'Harukazu Yoshino'
'Yoshiyuki Mizuno'
'Keizo Murata'
'Motoo Shiro'

_publ_contact_author_address
; Research Institute for Advanced Science and Technology,
  Osaka Prefecture University, Gakuen-cho 1-2, Sakai,
  Osaka 599-8570, Japan
;
_publ_contact_author_email toyonari@riast.osakafu-u.ac.jp
_publ_contact_author_fax 81(722)524175
_publ_contact_author_name 'Dr Toyonari Sugimoto'
_publ_contact_author_phone 81(722)524175
_publ_section_title
;
 1:1 Complexes of Dimethylthio- and
 Ethylenedithio-tetrathiafulvalenothioquinone- 1,3-dithiolemethides with
 CuBr2 as a New Type of \p/d Molecular System
;
_journal_name_full 'Inorganic Chemistry'
_journal_page_first 3810
_journal_page_last 3815
_journal_paper_doi 10.1021/ic0001098
_journal_volume 39
_journal_year 2000
_chemical_formula_sum 'C13 H9 Br2 Cu N S9'
_chemical_formula_weight 691.11
_chemical_name_systematic ' ?'
_space_group_IT_number 14
_symmetry_cell_setting monoclinic
_symmetry_space_group_name_Hall '-P 2ybc'
_symmetry_space_group_name_H-M 'P 1 21/c 1'
_audit_creation_method 'by teXsan'
_cell_angle_alpha 90
_cell_angle_beta 99.90(1)
_cell_angle_gamma 90
_cell_formula_units_Z 4
_cell_length_a 7.451(1)
_cell_length_b 24.964(3)
_cell_length_c 11.983(2)
_cell_measurement_reflns_used 20881
_cell_measurement_temperature 298.2
_cell_measurement_theta_max 27.4
_cell_measurement_theta_min 2.4
_cell_volume 2195.7(5)
_computing_cell_refinement PROCESS
_computing_data_collection PROCESS
_computing_data_reduction 'teXsan Ver. 1.10'
_computing_molecular_graphics 'teXsan Ver. 1.10'
_computing_publication_material 'teXsan Ver. 1.10'
_computing_structure_refinement 'teXsan Ver. 1.10'
_computing_structure_solution SIR97
_diffrn_ambient_temperature 298.2
_diffrn_measurement_device_type 'Rigaku RAXIS-RAPID Imaging Plate'
_diffrn_measurement_method \w
_diffrn_radiation_monochromator graphite
_diffrn_radiation_type 'Mo K\a'
_diffrn_radiation_wavelength 0.7107
_diffrn_reflns_av_R_equivalents 0.075
_diffrn_reflns_limit_h_max 9
_diffrn_reflns_limit_h_min -9
_diffrn_reflns_limit_k_max 32
_diffrn_reflns_limit_k_min -32
_diffrn_reflns_limit_l_max 15
_diffrn_reflns_limit_l_min -15
_diffrn_reflns_number 16731
_diffrn_reflns_theta_full 27.4
_diffrn_reflns_theta_max 27.4
_diffrn_reflns_theta_min 2.4
_diffrn_standards_decay_% 'not measured'
_diffrn_standards_interval_count 'not measured'
_diffrn_standards_interval_time 'not measured'
_diffrn_standards_number 'not measured'
_exptl_absorpt_coefficient_mu 5.502
_exptl_absorpt_correction_T_max 0.760
_exptl_absorpt_correction_T_min 0.389
_exptl_absorpt_correction_type multi-scan
_exptl_absorpt_process_details '(Higashi, 1995)'
_exptl_crystal_colour black
_exptl_crystal_density_diffrn 2.090
_exptl_crystal_density_method 'not measured'
_exptl_crystal_description prism
_exptl_crystal_F_000 1348.00
_exptl_crystal_size_max 0.600
_exptl_crystal_size_mid 0.100
_exptl_crystal_size_min 0.050
_refine_diff_density_max 0.73
_refine_diff_density_min -0.39
_refine_ls_extinction_method none
_refine_ls_goodness_of_fit_all 0.957
_refine_ls_goodness_of_fit_ref 0.957
_refine_ls_hydrogen_treatment noref
_refine_ls_matrix_type full
_refine_ls_number_parameters 235
_refine_ls_number_reflns 4986
_refine_ls_R_factor_all 0.0900
_refine_ls_R_factor_gt 0.0540
_refine_ls_shift/su_max 0.0080
_refine_ls_structure_factor_coef Fsqd
_refine_ls_weighting_details 'w = 1/[\s^2^(Fo^2^) + (0.06900(Max(Fo^2^,0) + 2Fc^2^)/3)^2^]'
_refine_ls_weighting_scheme calc
_refine_ls_wR_factor_all 0.1474
_refine_ls_wR_factor_ref 0.1194
_reflns_number_gt 2793
_reflns_number_total 4993
_reflns_threshold_expression F^2^>2.0\s(F^2^)
_cod_data_source_file ic0001098_2.cif
_cod_data_source_block (2)JCuBr2
_cod_original_cell_volume 2195.8(5)
_cod_original_sg_symbol_H-M 'P 21/c'
_cod_database_code 4321253

loop_
_symmetry_equiv_pos_as_xyz
x,y,z
-x,1/2+y,1/2-z
-x,-y,-z
x,1/2-y,1/2+z

loop_
_atom_site_label
_atom_site_type_symbol
_atom_site_fract_x
_atom_site_fract_y
_atom_site_fract_z
_atom_site_U_iso_or_equiv
_atom_site_adp_type
_atom_site_occupancy
_atom_site_calc_flag
_atom_site_refinement_flags
_atom_site_disorder_assembly
_atom_site_disorder_group
Br1 Br 0.6474(1) 0.55601(4) 1.35771(8) 0.0634(3) Uani 1.00 d . . .
Br2 Br 0.3974(1) 0.69892(3) 1.29912(7) 0.0483(2) Uani 1.00 d . . .
Cu1 Cu 0.5511(1) 0.62501(4) 1.22771(8) 0.0465(3) Uani 1.00 d . . .
S1 S 1.0304(3) 0.30191(8) 1.2201(2) 0.0438(5) Uani 1.00 d . . .
S2 S 0.9835(3) 0.27393(8) 0.9301(2) 0.0524(6) Uani 1.00 d . . .
S3 S 0.9016(2) 0.41046(7) 1.1427(1) 0.0323(4) Uani 1.00 d . . .
S4 S 0.8915(3) 0.38909(7) 0.9027(1) 0.0359(5) Uani 1.00 d . . .
S5 S 0.7304(2) 0.52867(7) 1.0818(1) 0.0322(4) Uani 1.00 d . . .
S6 S 0.7299(2) 0.50737(7) 0.8416(1) 0.0346(4) Uani 1.00 d . . .
S7 S 0.4846(3) 0.66679(7) 0.7899(2) 0.0390(5) Uani 1.00 d . . .
S8 S 0.6194(3) 0.58729(8) 0.6494(2) 0.0431(5) Uani 1.00 d . . .
S9 S 0.5641(3) 0.63715(7) 1.0444(2) 0.0390(5) Uani 1.00 d . . .
N1 N 0.934(1) 0.3927(5) 0.4064(9) 0.104(4) Uani 1.00 d . . .
C1 C 1.069(1) 0.2384(3) 1.1514(7) 0.050(2) Uani 1.00 d . . .
C2 C 1.138(1) 0.2423(3) 1.0405(7) 0.055(3) Uani 1.00 d . . .
C3 C 0.9641(9) 0.3454(3) 1.1076(6) 0.035(2) Uani 1.00 d . . .
C4 C 0.9534(10) 0.3356(3) 0.9937(6) 0.037(2) Uani 1.00 d . . .
C5 C 0.8538(9) 0.4338(3) 1.0050(6) 0.031(2) Uani 1.00 d . . .
C6 C 0.7837(8) 0.4857(3) 0.9801(5) 0.032(2) Uani 1.00 d . . .
C7 C 0.6377(9) 0.5802(3) 0.9890(6) 0.031(2) Uani 1.00 d . . .
C8 C 0.6380(9) 0.5694(3) 0.8736(6) 0.032(2) Uani 1.00 d . . .
C9 C 0.5811(9) 0.6047(3) 0.7814(6) 0.034(2) Uani 1.00 d . . .
C10 C 0.470(1) 0.6809(3) 0.6464(6) 0.046(2) Uani 1.00 d . . .
C11 C 0.533(1) 0.6452(3) 0.5829(6) 0.047(2) Uani 1.00 d . . .
C12 C 0.897(1) 0.4139(4) 0.4820(9) 0.068(3) Uani 1.00 d . . .
C13 C 0.847(1) 0.4427(5) 0.5754(9) 0.087(4) Uani 1.00 d . . .
H1a H 1.1546 0.2183 1.2025 0.0603 Uiso 1.00 calc . . .
H1b H 0.9559 0.2197 1.1373 0.0603 Uiso 1.00 calc . . .
H2a H 1.1626 0.2072 1.0165 0.0658 Uiso 1.00 calc . . .
H2b H 1.2487 0.2624 1.0529 0.0658 Uiso 1.00 calc . . .
H10 H 0.4186 0.7134 0.6152 0.0551 Uiso 1.00 calc . . .
H11 H 0.5314 0.6510 0.5044 0.0569 Uiso 1.00 calc . . .
H13a H 0.9465 0.4641 0.6101 0.1047 Uiso 1.00 calc . . .
H13b H 0.7454 0.4651 0.5488 0.1047 Uiso 1.00 calc . . .
H13c H 0.8152 0.4181 0.6293 0.1047 Uiso 1.00 calc . . .

loop_
_atom_site_aniso_label
_atom_site_aniso_U_11
_atom_site_aniso_U_22
_atom_site_aniso_U_33
_atom_site_aniso_U_12
_atom_site_aniso_U_13
_atom_site_aniso_U_23
Br1 0.0740(6) 0.0719(6) 0.0439(5) 0.0186(5) 0.0093(4) 0.0032(4)
Br2 0.0578(5) 0.0454(4) 0.0414(4) 0.0075(4) 0.0076(3) 0.0001(3)
Cu1 0.0498(6) 0.0554(6) 0.0357(5) -0.0032(5) 0.0112(4) -0.0062(5)
S1 0.062(1) 0.0384(10) 0.0331(9) 0.0066(10) 0.0129(9) 0.0076(8)
S2 0.079(2) 0.038(1) 0.039(1) 0.010(1) 0.006(1) -0.0104(9)
S3 0.0380(9) 0.0334(8) 0.0266(8) -0.0005(8) 0.0090(7) 0.0000(7)
S4 0.049(1) 0.0342(9) 0.0250(8) 0.0003(8) 0.0076(7) -0.0020(7)
S5 0.0391(9) 0.0336(9) 0.0254(8) 0.0011(8) 0.0102(7) 0.0004(7)
S6 0.0454(10) 0.0342(9) 0.0235(8) 0.0029(8) 0.0044(7) -0.0021(7)
S7 0.045(1) 0.0381(10) 0.0351(10) 0.0071(9) 0.0093(8) 0.0015(8)
S8 0.058(1) 0.044(1) 0.0282(9) 0.0055(10) 0.0103(8) 0.0006(8)
S9 0.048(1) 0.0382(10) 0.0332(9) 0.0059(8) 0.0151(8) -0.0018(8)
N1 0.107(8) 0.126(9) 0.085(7) -0.011(7) 0.036(6) -0.035(7)
C1 0.064(5) 0.045(4) 0.044(4) 0.010(4) 0.016(4) 0.006(4)
C2 0.062(5) 0.049(5) 0.052(5) 0.021(4) 0.006(4) -0.002(4)
C3 0.040(4) 0.031(3) 0.036(4) -0.001(3) 0.012(3) -0.002(3)
C4 0.046(4) 0.033(4) 0.034(4) 0.000(3) 0.007(3) -0.003(3)
C5 0.030(3) 0.036(4) 0.028(3) -0.005(3) 0.008(3) 0.002(3)
C6 0.031(3) 0.035(4) 0.028(3) 0.000(3) 0.001(3) 0.003(3)
C7 0.031(3) 0.033(3) 0.032(3) -0.006(3) 0.012(3) 0.000(3)
C8 0.030(3) 0.028(3) 0.038(4) -0.002(3) 0.010(3) 0.005(3)
C9 0.028(3) 0.036(4) 0.039(4) -0.003(3) 0.007(3) -0.003(3)
C10 0.056(5) 0.043(4) 0.035(4) 0.016(4) -0.002(3) 0.010(3)
C11 0.064(5) 0.044(4) 0.032(4) 0.007(4) 0.002(4) -0.001(3)
C12 0.061(6) 0.079(7) 0.066(6) -0.005(6) 0.014(5) -0.014(6)
C13 0.065(6) 0.13(1) 0.067(7) -0.004(7) 0.023(6) -0.022(7)

loop_
_atom_type_symbol
_atom_type_description
_atom_type_scat_dispersion_real
_atom_type_scat_dispersion_imag
_atom_type_scat_source
C C 0.003 0.002 'International Tables Vol C Tables 4.2.6.8 and 6.1.1.1'
H H 0.0000 0.0000 'International Tables Vol C Table 6.1.1.2'
N N 0.006 0.003 'International Tables Vol C Tables 4.2.6.8 and 6.1.1.1'
S S 0.125 0.123 'International Tables Vol C Tables 4.2.6.8 and 6.1.1.1'
Cu Cu 0.320 1.265 'International Tables Vol C Tables 4.2.6.8 and 6.1.1.1'
Br Br -0.290 2.459 'International Tables Vol C Tables 4.2.6.8 and 6.1.1.1'

loop_
_geom_angle_atom_site_label_1
_geom_angle_atom_site_label_2
_geom_angle_atom_site_label_3
_geom_angle
_geom_angle_site_symmetry_1
_geom_angle_site_symmetry_2
_geom_angle_site_symmetry_3
_geom_angle_publ_flag
BR1 CU1 BR2 115.86(5) . 1_555 1_555 yes
BR1 CU1 S9 133.67(7) . 1_555 1_555 yes
BR2 CU1 S9 110.44(7) . 1_555 1_555 yes
C1 S1 C3 103.7(3) . 1_555 1_555 yes
C2 S2 C4 100.5(4) . 1_555 1_555 yes
C3 S3 C5 95.8(3) . 1_555 1_555 yes
C4 S4 C5 96.3(3) . 1_555 1_555 yes
C6 S5 C7 97.0(3) . 1_555 1_555 yes
C6 S6 C8 95.8(3) . 1_555 1_555 yes
C9 S7 C10 94.5(3) . 1_555 1_555 yes
C9 S8 C11 96.1(4) . 1_555 1_555 yes
CU1 S9 C7 110.0(2) . 1_555 1_555 yes
S1 C1 C2 116.3(6) . 1_555 1_555 yes
S2 C2 C1 113.8(6) . 1_555 1_555 yes
S1 C3 S3 116.3(4) . 1_555 1_555 yes
S1 C3 C4 128.3(5) . 1_555 1_555 yes
S3 C3 C4 115.4(5) . 1_555 1_555 yes
S2 C4 S4 116.4(4) . 1_555 1_555 yes
S2 C4 C3 126.8(6) . 1_555 1_555 yes
S4 C4 C3 116.8(5) . 1_555 1_555 yes
S3 C5 S4 115.5(4) . 1_555 1_555 yes
S3 C5 C6 121.3(5) . 1_555 1_555 yes
S4 C5 C6 123.2(5) . 1_555 1_555 yes
S5 C6 S6 116.2(4) . 1_555 1_555 yes
S5 C6 C5 123.1(5) . 1_555 1_555 yes
S6 C6 C5 120.5(5) . 1_555 1_555 yes
S5 C7 S9 118.8(4) . 1_555 1_555 yes
S5 C7 C8 114.5(5) . 1_555 1_555 yes
S9 C7 C8 126.7(5) . 1_555 1_555 yes
S6 C8 C7 116.6(5) . 1_555 1_555 yes
S6 C8 C9 116.8(5) . 1_555 1_555 yes
C7 C8 C9 126.5(6) . 1_555 1_555 yes
S7 C9 S8 114.9(4) . 1_555 1_555 yes
S7 C9 C8 125.8(5) . 1_555 1_555 yes
S8 C9 C8 119.2(5) . 1_555 1_555 yes
S7 C10 C11 118.1(6) . 1_555 1_555 yes
S8 C11 C10 116.4(6) . 1_555 1_555 yes
N1 C12 C13 177(1) . 1_555 1_555 yes

loop_
_geom_bond_atom_site_label_1
_geom_bond_atom_site_label_2
_geom_bond_distance
_geom_bond_site_symmetry_1
_geom_bond_site_symmetry_2
_geom_bond_publ_flag
BR1 CU1 2.350(1) . . yes
BR2 CU1 2.405(1) . . yes
CU1 S9 2.236(2) . . yes
S1 C1 1.830(8) . . yes
S1 C3 1.735(7) . . yes
S2 C2 1.783(8) . . yes
S2 C4 1.749(7) . . yes
S3 C3 1.761(7) . . yes
S3 C5 1.728(7) . . yes
S4 C4 1.735(7) . . yes
S4 C5 1.715(7) . . yes
S5 C6 1.720(7) . . yes
S5 C7 1.761(7) . . yes
S6 C6 1.726(6) . . yes
S6 C8 1.762(7) . . yes
S7 C9 1.719(7) . . yes
S7 C10 1.741(8) . . yes
S8 C9 1.712(7) . . yes
S8 C11 1.721(8) . . yes
S9 C7 1.701(7) . . yes
N1 C12 1.12(1) . . yes
C1 C2 1.51(1) . . yes
C3 C4 1.375(10) . . yes
C5 C6 1.411(9) . . yes
C7 C8 1.409(9) . . yes
C8 C9 1.419(9) . . yes
C10 C11 1.31(1) . . yes
C12 C13 1.43(1) . . yes

loop_
_geom_torsion_atom_site_label_1
_geom_torsion_atom_site_label_2
_geom_torsion_atom_site_label_3
_geom_torsion_atom_site_label_4
_geom_torsion
_geom_torsion_site_symmetry_1
_geom_torsion_site_symmetry_2
_geom_torsion_site_symmetry_3
_geom_torsion_site_symmetry_4
_geom_torsion_publ_flag
BR1 CU1 S9 C7 8.4(3) 1_555 1_555 1_555 1_555 yes
BR2 CU1 S9 C7 -169.8(2) 1_555 1_555 1_555 1_555 yes
CU1 S9 C7 S5 -12.1(4) 1_555 1_555 1_555 1_555 yes
CU1 S9 C7 C8 169.9(5) 1_555 1_555 1_555 1_555 yes
S1 C1 C2 S2 -64.0(8) 1_555 1_555 1_555 1_555 yes
S1 C3 S3 C5 179.6(4) 1_555 1_555 1_555 1_555 yes
S1 C3 C4 S2 6(1) 1_555 1_555 1_555 1_555 yes
S1 C3 C4 S4 -177.1(4) 1_555 1_555 1_555 1_555 yes
S2 C4 S4 C5 172.7(4) 1_555 1_555 1_555 1_555 yes
S2 C4 C3 S3 -173.1(4) 1_555 1_555 1_555 1_555 yes
S3 C3 S1 C1 176.2(4) 1_555 1_555 1_555 1_555 yes
S3 C3 C4 S4 3.0(8) 1_555 1_555 1_555 1_555 yes
S3 C5 S4 C4 3.4(4) 1_555 1_555 1_555 1_555 yes
S3 C5 C6 S5 -3.1(8) 1_555 1_555 1_555 1_555 yes
S3 C5 C6 S6 -177.8(4) 1_555 1_555 1_555 1_555 yes
S4 C4 S2 C2 154.3(5) 1_555 1_555 1_555 1_555 yes
S4 C5 S3 C3 -2.1(4) 1_555 1_555 1_555 1_555 yes
S4 C5 C6 S5 175.1(4) 1_555 1_555 1_555 1_555 yes
S4 C5 C6 S6 0.3(8) 1_555 1_555 1_555 1_555 yes
S5 C6 S6 C8 0.3(4) 1_555 1_555 1_555 1_555 yes
S5 C7 C8 S6 -0.1(7) 1_555 1_555 1_555 1_555 yes
S5 C7 C8 C9 -176.4(5) 1_555 1_555 1_555 1_555 yes
S6 C6 S5 C7 -0.4(4) 1_555 1_555 1_555 1_555 yes
S6 C8 C7 S9 178.0(4) 1_555 1_555 1_555 1_555 yes
S6 C8 C9 S7 179.0(4) 1_555 1_555 1_555 1_555 yes
S6 C8 C9 S8 -4.6(7) 1_555 1_555 1_555 1_555 yes
S7 C9 S8 C11 -0.6(5) 1_555 1_555 1_555 1_555 yes
S7 C9 C8 C7 -4(1) 1_555 1_555 1_555 1_555 yes
S7 C10 C11 S8 1.4(10) 1_555 1_555 1_555 1_555 yes
S8 C9 S7 C10 1.1(5) 1_555 1_555 1_555 1_555 yes
S8 C9 C8 C7 171.6(5) 1_555 1_555 1_555 1_555 yes
S9 C7 S5 C6 -178.0(4) 1_555 1_555 1_555 1_555 yes
S9 C7 C8 C9 1(1) 1_555 1_555 1_555 1_555 yes
C1 S1 C3 C4 -3.6(8) 1_555 1_555 1_555 1_555 yes
C1 C2 S2 C4 57.1(7) 1_555 1_555 1_555 1_555 yes
C2 S2 C4 C3 -29.5(8) 1_555 1_555 1_555 1_555 yes
C2 C1 S1 C3 32.6(7) 1_555 1_555 1_555 1_555 yes
C3 S3 C5 C6 176.2(5) 1_555 1_555 1_555 1_555 yes
C3 C4 S4 C5 -3.9(6) 1_555 1_555 1_555 1_555 yes
C4 S4 C5 C6 -174.9(6) 1_555 1_555 1_555 1_555 yes
C4 C3 S3 C5 -0.6(6) 1_555 1_555 1_555 1_555 yes
C5 C6 S5 C7 -175.4(6) 1_555 1_555 1_555 1_555 yes
C5 C6 S6 C8 175.4(5) 1_555 1_555 1_555 1_555 yes
C6 S5 C7 C8 0.3(5) 1_555 1_555 1_555 1_555 yes
C6 S6 C8 C7 -0.1(6) 1_555 1_555 1_555 1_555 yes
C6 S6 C8 C9 176.5(5) 1_555 1_555 1_555 1_555 yes
C8 C9 S7 C10 177.6(6) 1_555 1_555 1_555 1_555 yes
C8 C9 S8 C11 -177.3(6) 1_555 1_555 1_555 1_555 yes
C9 S7 C10 C11 -1.5(8) 1_555 1_555 1_555 1_555 yes
C9 S8 C11 C10 -0.5(8) 1_555 1_555 1_555 1_555 yes
